data_2224814
loop_
_publ_author_name
'Ha, Kwang'

_publ_section_title
;
 Dibromido(1,10-phenanthroline-\k^2^<i>N</i>,<i>N</i>')palladium(II)
;
_journal_coeditor_code XU2703
_journal_issue 1
_journal_name_full 'Acta Crystallographica Section E'
_journal_page_first m7
_journal_paper_doi 10.1107/S160053680905168X
_journal_volume 66
_journal_year 2010
_chemical_formula_iupac '[Pd Br2 (C12 H8 N2)]'
_chemical_formula_moiety 'C12 H8 Br2 N2 Pd'
_chemical_formula_sum 'C12 H8 Br2 N2 Pd'
_chemical_formula_weight 446.42
_chemical_name_systematic
;
Dibromido(1,10-phenanthroline-\k^2^N,N')palladium(II)
;
_space_group_IT_number 14
_symmetry_cell_setting monoclinic
_symmetry_space_group_name_Hall '-P 2ybc'
_symmetry_space_group_name_H-M 'P 1 21/c 1'
_atom_sites_solution_hydrogens geom
_atom_sites_solution_primary direct
_atom_sites_solution_secondary difmap
_cell_angle_alpha 90.00
_cell_angle_beta 109.1060(10)
_cell_angle_gamma 90.00
_cell_formula_units_Z 4
_cell_length_a 9.9099(6)
_cell_length_b 17.4897(10)
_cell_length_c 7.2598(4)
_cell_measurement_reflns_used 1837
_cell_measurement_temperature 200(2)
_cell_measurement_theta_max 28.20
_cell_measurement_theta_min 2.33
_cell_volume 1188.96(12)
_computing_cell_refinement 'SAINT (Bruker, 2000)'
_computing_data_collection 'SMART (Bruker, 2000)'
_computing_data_reduction 'SAINT (Bruker, 2000)'
_computing_molecular_graphics 'ORTEP-3 (Farrugia, 1997) and PLATON (Spek, 2009)'
_computing_publication_material 'SHELXL97 (Sheldrick, 2008)'
_computing_structure_refinement 'SHELXL97 (Sheldrick, 2008)'
_computing_structure_solution 'SHELXS97 (Sheldrick, 2008)'
_diffrn_ambient_temperature 200(2)
_diffrn_measured_fraction_theta_full 0.991
_diffrn_measured_fraction_theta_max 0.991
_diffrn_measurement_device_type 'Bruker SMART 1000 CCD'
_diffrn_measurement_method '\f and \w scans'
_diffrn_radiation_monochromator graphite
_diffrn_radiation_source 'fine-focus sealed tube'
_diffrn_radiation_type MoK\a
_diffrn_radiation_wavelength 0.71073
_diffrn_reflns_av_R_equivalents 0.0821
_diffrn_reflns_av_sigmaI/netI 0.1113
_diffrn_reflns_limit_h_max 12
_diffrn_reflns_limit_h_min -13
_diffrn_reflns_limit_k_max 23
_diffrn_reflns_limit_k_min -23
_diffrn_reflns_limit_l_max 9
_diffrn_reflns_limit_l_min -9
_diffrn_reflns_number 8695
_diffrn_reflns_theta_full 28.30
_diffrn_reflns_theta_max 28.30
_diffrn_reflns_theta_min 2.17
_diffrn_standards_decay_% 0
_diffrn_standards_interval_count 0
_diffrn_standards_interval_time 0
_diffrn_standards_number 0
_exptl_absorpt_coefficient_mu 8.257
_exptl_absorpt_correction_T_max 0.719
_exptl_absorpt_correction_T_min 0.420
_exptl_absorpt_correction_type multi-scan
_exptl_absorpt_process_details '(SADABS; Bruker, 2000)'
_exptl_crystal_colour yellow
_exptl_crystal_density_diffrn 2.494
_exptl_crystal_density_method 'not measured'
_exptl_crystal_description needle
_exptl_crystal_F_000 840
_exptl_crystal_size_max 0.22
_exptl_crystal_size_mid 0.06
_exptl_crystal_size_min 0.04
_refine_diff_density_max 1.372
_refine_diff_density_min -1.538
_refine_ls_extinction_method none
_refine_ls_goodness_of_fit_ref 1.001
_refine_ls_hydrogen_treatment constr
_refine_ls_matrix_type full
_refine_ls_number_parameters 154
_refine_ls_number_reflns 2933
_refine_ls_number_restraints 0
_refine_ls_restrained_S_all 1.001
_refine_ls_R_factor_all 0.1062
_refine_ls_R_factor_gt 0.0448
_refine_ls_shift/su_max 0.000
_refine_ls_shift/su_mean 0.000
_refine_ls_structure_factor_coef Fsqd
_refine_ls_weighting_details 'calc w=1/[\s^2^(Fo^2^)+(0.0152P)^2^] where P=(Fo^2^+2Fc^2^)/3'
_refine_ls_weighting_scheme calc
_refine_ls_wR_factor_gt 0.0645
_refine_ls_wR_factor_ref 0.0906
_reflns_number_gt 1729
_reflns_number_total 2933
_reflns_threshold_expression >2sigma(I)
_cod_data_source_file xu2703.cif
_cod_data_source_block I
_cod_depositor_comments
;
The following automatic conversions were performed:
'_symmetry_cell_setting' value 'Monoclinic' changed to 'monoclinic'
according to '/home/saulius/struct/CIF-dictionaries/cif_core.dic'
dictionary named 'cif_core.dic' version 2.4.1 from
2010-06-29.

'_exptl_absorpt_correction_type' value 'Multi-scan' changed
to 'multi-scan' according to
'/home/saulius/struct/CIF-dictionaries/cif_core.dic' dictionary named
'cif_core.dic' version 2.4.1 from 2010-06-29.

Automatic conversion script
Id: cif_fix_enum 1527 2010-12-29 10:47:43Z saulius 

The following automatic conversions were performed:

'_symmetry_cell_setting' value 'Monoclinic' changed to 'monoclinic'
according to /home/saulius/struct/CIF-dictionaries/cif_core.dic
dictionary named 'cif_core.dic' version 2.4.1 from
2010-06-29.

'_exptl_absorpt_correction_type' value 'Multi-scan'
changed to 'multi-scan' according to
/home/saulius/struct/CIF-dictionaries/cif_core.dic dictionary named
'cif_core.dic' version 2.4.1 from 2010-06-29.

Automatic conversion script
Id: cif_fix_values 1715 2011-07-08 13:25:40Z adriana 
;
_cod_original_sg_symbol_H-M 'P 21/c'
_cod_database_code 2224814
_cod_database_fobs_code 2224814

loop_
_symmetry_equiv_pos_as_xyz
'x, y, z'
'-x, y+1/2, -z+1/2'
'-x, -y, -z'
'x, -y-1/2, z-1/2'

loop_
_atom_site_type_symbol
_atom_site_label
_atom_site_fract_x
_atom_site_fract_y
_atom_site_fract_z
_atom_site_U_iso_or_equiv
_atom_site_adp_type
_atom_site_calc_flag
_atom_site_refinement_flags
_atom_site_occupancy
_atom_site_disorder_assembly
_atom_site_disorder_group
Pd Pd1 0.70926(6) 0.34181(3) -0.10593(9) 0.02059(16) Uani d . 1 . .
Br Br1 0.74510(9) 0.47817(4) -0.08022(13) 0.0299(2) Uani d . 1 . .
Br Br2 0.46176(9) 0.36087(5) -0.29008(13) 0.0352(2) Uani d . 1 . .
N N1 0.6966(7) 0.2243(3) -0.1180(9) 0.0251(15) Uani d . 1 . .
N N2 0.9155(6) 0.3173(3) 0.0591(8) 0.0172(13) Uani d . 1 . .
C C1 0.5885(8) 0.1797(4) -0.2101(11) 0.0285(19) Uani d . 1 . .
H H1 0.5012 0.2027 -0.2859 0.034 Uiso calc R 1 . .
C C2 0.5963(10) 0.1002(4) -0.2012(12) 0.036(2) Uani d . 1 . .
H H2 0.5169 0.0698 -0.2723 0.043 Uiso calc R 1 . .
C C3 0.7203(9) 0.0668(4) -0.0885(12) 0.033(2) Uani d . 1 . .
H H3 0.7257 0.0127 -0.0787 0.040 Uiso calc R 1 . .
C C4 0.8411(9) 0.1110(4) 0.0142(12) 0.0251(19) Uani d . 1 . .
C C5 0.9779(9) 0.0822(4) 0.1358(12) 0.032(2) Uani d . 1 . .
H H5 0.9912 0.0286 0.1554 0.039 Uiso calc R 1 . .
C C6 1.0848(9) 0.1291(4) 0.2199(11) 0.0277(19) Uani d . 1 . .
H H6 1.1740 0.1079 0.2954 0.033 Uiso calc R 1 . .
C C7 1.0718(8) 0.2103(4) 0.2022(11) 0.0217(17) Uani d . 1 . .
C C8 1.1806(8) 0.2624(4) 0.2872(11) 0.0249(18) Uani d . 1 . .
H H8 1.2718 0.2449 0.3664 0.030 Uiso calc R 1 . .
C C9 1.1558(8) 0.3383(4) 0.2568(12) 0.0297(19) Uani d . 1 . .
H H9 1.2298 0.3739 0.3152 0.036 Uiso calc R 1 . .
C C10 1.0228(8) 0.3643(4) 0.1406(11) 0.0226(18) Uani d . 1 . .
H H10 1.0085 0.4177 0.1190 0.027 Uiso calc R 1 . .
C C11 0.9395(7) 0.2402(4) 0.0878(10) 0.0167(16) Uani d . 1 . .
C C12 0.8238(8) 0.1901(4) -0.0051(10) 0.0188(17) Uani d . 1 . .

loop_
_atom_site_aniso_label
_atom_site_aniso_U_11
_atom_site_aniso_U_22
_atom_site_aniso_U_33
_atom_site_aniso_U_12
_atom_site_aniso_U_13
_atom_site_aniso_U_23
Pd1 0.0183(3) 0.0196(3) 0.0226(3) -0.0008(3) 0.0051(2) 0.0000(3)
Br1 0.0289(5) 0.0197(4) 0.0388(5) 0.0016(4) 0.0078(4) 0.0009(4)
Br2 0.0193(4) 0.0391(5) 0.0408(6) 0.0006(4) 0.0013(4) 0.0039(4)
N1 0.026(4) 0.026(3) 0.026(4) -0.005(3) 0.012(3) 0.001(3)
N2 0.014(3) 0.016(3) 0.018(3) -0.003(3) -0.001(3) 0.001(3)
C1 0.015(4) 0.039(5) 0.027(5) -0.007(4) 0.001(3) -0.005(4)
C2 0.046(6) 0.032(5) 0.029(5) -0.014(5) 0.011(4) -0.008(4)
C3 0.053(6) 0.021(4) 0.034(5) -0.010(4) 0.024(5) -0.008(4)
C4 0.038(5) 0.014(4) 0.030(5) -0.009(4) 0.020(4) -0.003(3)
C5 0.047(6) 0.015(4) 0.042(6) 0.013(4) 0.025(5) 0.011(4)
C6 0.032(5) 0.028(4) 0.026(5) 0.007(4) 0.012(4) 0.011(4)
C7 0.023(4) 0.025(4) 0.022(4) 0.008(4) 0.014(4) 0.004(4)
C8 0.014(4) 0.033(5) 0.024(5) 0.005(4) 0.001(3) 0.004(4)
C9 0.025(5) 0.025(4) 0.036(5) 0.000(4) 0.006(4) 0.002(4)
C10 0.024(5) 0.019(4) 0.026(5) -0.005(3) 0.009(4) 0.004(3)
C11 0.012(4) 0.025(4) 0.016(4) -0.004(3) 0.009(3) 0.000(3)
C12 0.020(4) 0.018(4) 0.018(4) 0.000(3) 0.007(3) 0.001(3)

loop_
_atom_type_symbol
_atom_type_description
_atom_type_scat_dispersion_real
_atom_type_scat_dispersion_imag
_atom_type_scat_source
C C 0.0033 0.0016 'International Tables Vol C Tables 4.2.6.8 and 6.1.1.4'
H H 0.0000 0.0000 'International Tables Vol C Tables 4.2.6.8 and 6.1.1.4'
Br Br -0.2901 2.4595 'International Tables Vol C Tables 4.2.6.8 and 6.1.1.4'
N N 0.0061 0.0033 'International Tables Vol C Tables 4.2.6.8 and 6.1.1.4'
Pd Pd -0.9988 1.0072 'International Tables Vol C Tables 4.2.6.8 and 6.1.1.4'

loop_
_geom_angle_atom_site_label_1
_geom_angle_atom_site_label_2
_geom_angle_atom_site_label_3
_geom_angle_site_symmetry_1
_geom_angle_site_symmetry_3
_geom_angle
_geom_angle_publ_flag
N2 Pd1 N1 . . 81.5(2) ?
N2 Pd1 Br2 . . 175.30(15) ?
N1 Pd1 Br2 . . 94.47(19) ?
N2 Pd1 Br1 . . 93.91(15) ?
N1 Pd1 Br1 . . 175.29(19) ?
Br2 Pd1 Br1 . . 90.20(3) ?
C1 N1 C12 . . 118.2(6) ?
C1 N1 Pd1 . . 129.9(6) ?
C12 N1 Pd1 . . 111.9(5) ?
C10 N2 C11 . . 118.0(6) ?
C10 N2 Pd1 . . 129.4(5) ?
C11 N2 Pd1 . . 112.6(4) ?
N1 C1 C2 . . 123.0(8) ?
N1 C1 H1 . . 118.5 ?
C2 C1 H1 . . 118.5 ?
C3 C2 C1 . . 118.7(8) ?
C3 C2 H2 . . 120.6 ?
C1 C2 H2 . . 120.6 ?
C2 C3 C4 . . 121.5(7) ?
C2 C3 H3 . . 119.3 ?
C4 C3 H3 . . 119.3 ?
C12 C4 C3 . . 115.7(8) ?
C12 C4 C5 . . 117.9(7) ?
C3 C4 C5 . . 126.4(7) ?
C6 C5 C4 . . 121.0(7) ?
C6 C5 H5 . . 119.5 ?
C4 C5 H5 . . 119.5 ?
C5 C6 C7 . . 122.8(8) ?
C5 C6 H6 . . 118.6 ?
C7 C6 H6 . . 118.6 ?
C8 C7 C11 . . 117.1(6) ?
C8 C7 C6 . . 125.3(7) ?
C11 C7 C6 . . 117.6(8) ?
C9 C8 C7 . . 119.8(7) ?
C9 C8 H8 . . 120.1 ?
C7 C8 H8 . . 120.1 ?
C8 C9 C10 . . 120.4(8) ?
C8 C9 H9 . . 119.8 ?
C10 C9 H9 . . 119.8 ?
N2 C10 C9 . . 122.2(7) ?
N2 C10 H10 . . 118.9 ?
C9 C10 H10 . . 118.9 ?
N2 C11 C7 . . 122.5(7) ?
N2 C11 C12 . . 117.3(6) ?
C7 C11 C12 . . 120.1(7) ?
N1 C12 C4 . . 122.8(7) ?
N1 C12 C11 . . 116.6(6) ?
C4 C12 C11 . . 120.6(7) ?

loop_
_geom_bond_atom_site_label_1
_geom_bond_atom_site_label_2
_geom_bond_site_symmetry_2
_geom_bond_distance
_geom_bond_publ_flag
Pd1 N1 . 2.059(6) yes
Pd1 N2 . 2.048(6) yes
Pd1 Br1 . 2.4095(9) yes
Pd1 Br2 . 2.4016(10) yes
N1 C1 . 1.317(9) ?
N1 C12 . 1.394(9) ?
N2 C10 . 1.321(8) ?
N2 C11 . 1.373(8) ?
C1 C2 . 1.392(10) ?
C1 H1 . 0.9500 ?
C2 C3 . 1.365(11) ?
C2 H2 . 0.9500 ?
C3 C4 . 1.414(11) ?
C3 H3 . 0.9500 ?
C4 C12 . 1.395(9) ?
C4 C5 . 1.445(11) ?
C5 C6 . 1.321(10) ?
C5 H5 . 0.9500 ?
C6 C7 . 1.428(9) ?
C6 H6 . 0.9500 ?
C7 C8 . 1.392(10) ?
C7 C11 . 1.404(10) ?
C8 C9 . 1.355(9) ?
C8 H8 . 0.9500 ?
C9 C10 . 1.388(10) ?
C9 H9 . 0.9500 ?
C10 H10 . 0.9500 ?
C11 C12 . 1.426(9) ?

loop_
_geom_torsion_atom_site_label_1
_geom_torsion_atom_site_label_2
_geom_torsion_atom_site_label_3
_geom_torsion_atom_site_label_4
_geom_torsion_site_symmetry_1
_geom_torsion_site_symmetry_2
_geom_torsion_site_symmetry_3
_geom_torsion_site_symmetry_4
_geom_torsion
_geom_torsion_publ_flag
N2 Pd1 N1 C1 . . . . -178.2(7) ?
Br2 Pd1 N1 C1 . . . . 4.2(6) ?
N2 Pd1 N1 C12 . . . . 3.5(5) ?
Br2 Pd1 N1 C12 . . . . -174.1(4) ?
N1 Pd1 N2 C10 . . . . 177.9(6) ?
Br1 Pd1 N2 C10 . . . . -1.2(6) ?
N1 Pd1 N2 C11 . . . . -3.4(5) ?
Br1 Pd1 N2 C11 . . . . 177.5(4) ?
C12 N1 C1 C2 . . . . -0.7(11) ?
Pd1 N1 C1 C2 . . . . -178.9(5) ?
N1 C1 C2 C3 . . . . 1.6(12) ?
C1 C2 C3 C4 . . . . -1.7(12) ?
C2 C3 C4 C12 . . . . 1.0(11) ?
C2 C3 C4 C5 . . . . -179.3(7) ?
C12 C4 C5 C6 . . . . -2.5(11) ?
C3 C4 C5 C6 . . . . 177.8(7) ?
C4 C5 C6 C7 . . . . 2.0(11) ?
C5 C6 C7 C8 . . . . -179.9(7) ?
C5 C6 C7 C11 . . . . -0.9(11) ?
C11 C7 C8 C9 . . . . -0.3(10) ?
C6 C7 C8 C9 . . . . 178.8(7) ?
C7 C8 C9 C10 . . . . -0.3(11) ?
C11 N2 C10 C9 . . . . -1.8(10) ?
Pd1 N2 C10 C9 . . . . 176.9(5) ?
C8 C9 C10 N2 . . . . 1.3(11) ?
C10 N2 C11 C7 . . . . 1.2(9) ?
Pd1 N2 C11 C7 . . . . -177.7(5) ?
C10 N2 C11 C12 . . . . -178.5(6) ?
Pd1 N2 C11 C12 . . . . 2.6(7) ?
C8 C7 C11 N2 . . . . -0.2(10) ?
C6 C7 C11 N2 . . . . -179.3(6) ?
C8 C7 C11 C12 . . . . 179.5(6) ?
C6 C7 C11 C12 . . . . 0.3(10) ?
C1 N1 C12 C4 . . . . 0.0(10) ?
Pd1 N1 C12 C4 . . . . 178.5(5) ?
C1 N1 C12 C11 . . . . 178.3(6) ?
Pd1 N1 C12 C11 . . . . -3.2(7) ?
C3 C4 C12 N1 . . . . -0.1(10) ?
C5 C4 C12 N1 . . . . -179.8(6) ?
C3 C4 C12 C11 . . . . -178.3(6) ?
C5 C4 C12 C11 . . . . 2.0(10) ?
N2 C11 C12 N1 . . . . 0.4(9) ?
C7 C11 C12 N1 . . . . -179.2(6) ?
N2 C11 C12 C4 . . . . 178.7(6) ?
C7 C11 C12 C4 . . . . -0.9(10) ?
